data_7036653
loop_
_publ_author_name
'Beil, Andreas'
'Gilliard, Robert J.'
'Gr\"utzmacher, Hansj\"org'

_publ_section_title
;
 From the parent phosphinidene-carbene adduct NHC[double bond, length as
 m-dash]PH to cationic P4-rings and P2-cycloaddition products.
;
_journal_issue 5
_journal_name_full 'Dalton transactions (Cambridge, England : 2003)'
_journal_page_first 2044
_journal_page_last 2052
_journal_paper_doi 10.1039/c5dt03014e
_journal_volume 45
_journal_year 2016
_chemical_formula_moiety 'Cl4 Ga, C38 H47 N2 P2.07'
_chemical_formula_sum 'C38 H47 Cl4 Ga N2 P2.07'
_chemical_formula_weight 807.32
_chemical_properties_physical 'Air-sensitive, Moisture-sensitive'
_space_group_crystal_system monoclinic
_space_group_IT_number 14
_space_group_name_Hall '-P 2ybc'
_space_group_name_H-M_alt 'P 1 21/c 1'
_symmetry_space_group_name_Hall '-P 2ybc'
_symmetry_space_group_name_H-M 'P 1 21/c 1'
_atom_sites_solution_hydrogens geom
_atom_sites_solution_primary direct
_audit_creation_date 2015-07-16
_audit_creation_method
;
Olex2 1.2
(compiled 2015.01.26 svn.r3150 for OlexSys, GUI svn.r4998)
;
_audit_update_record
;
2015-07-28 deposited with the CCDC.
2015-09-14 downloaded from the CCDC.
;
_cell_angle_alpha 90
_cell_angle_beta 101.7157(11)
_cell_angle_gamma 90
_cell_formula_units_Z 4
_cell_length_a 10.4962(7)
_cell_length_b 16.4244(11)
_cell_length_c 23.8724(15)
_cell_measurement_reflns_used 9947
_cell_measurement_temperature 100
_cell_measurement_theta_max 29.06
_cell_measurement_theta_min 2.35
_cell_volume 4029.7(5)
_computing_cell_refinement 'Bruker SAINT'
_computing_data_collection 'Bruker SAINT'
_computing_data_reduction 'Bruker SAINT'
_computing_molecular_graphics 'Olex2 (Dolomanov et al., 2009)'
_computing_publication_material 'Olex2 (Dolomanov et al., 2009)'
_computing_structure_refinement 'XL (Sheldrick, 2008)'
_computing_structure_solution 'XS (Sheldrick, 2008)'
_diffrn_ambient_temperature 100
_diffrn_detector 'Bruker SMART CCD 1K area detector'
_diffrn_detector_area_resol_mean 7.9
_diffrn_detector_type 'CCD area detector'
_diffrn_measured_fraction_theta_full 1.000
_diffrn_measured_fraction_theta_max 0.996
_diffrn_measurement_device 'fixed chi three-circle diffractometer'
_diffrn_measurement_device_type 'Bruker SMART CCD'
_diffrn_measurement_method '\w scans'
_diffrn_radiation_monochromator graphite
_diffrn_radiation_probe x-ray
_diffrn_radiation_type MoK\a
_diffrn_radiation_wavelength 0.71073
_diffrn_reflns_av_R_equivalents 0.0312
_diffrn_reflns_av_unetI/netI 0.0287
_diffrn_reflns_laue_measured_fraction_full 1.000
_diffrn_reflns_laue_measured_fraction_max 0.996
_diffrn_reflns_limit_h_max 14
_diffrn_reflns_limit_h_min -14
_diffrn_reflns_limit_k_max 22
_diffrn_reflns_limit_k_min -22
_diffrn_reflns_limit_l_max 32
_diffrn_reflns_limit_l_min -32
_diffrn_reflns_number 44260
_diffrn_reflns_point_group_measured_fraction_full 1.000
_diffrn_reflns_point_group_measured_fraction_max 0.996
_diffrn_reflns_theta_full 25.242
_diffrn_reflns_theta_max 29.219
_diffrn_reflns_theta_min 1.515
_diffrn_source 'sealed X-ray tube'
_diffrn_source_current 35.0
_diffrn_source_power 1.575
_diffrn_source_target Mo
_diffrn_source_voltage 45.0
_diffrn_standards_number 0
_exptl_absorpt_coefficient_mu 1.059
_exptl_absorpt_correction_T_max 0.7458
_exptl_absorpt_correction_T_min 0.6856
_exptl_absorpt_correction_type multi-scan
_exptl_absorpt_process_details
;
SADABS-2012/1 (Bruker,2012) was used for absorption correction.
wR2(int) was 0.0476 before and 0.0426 after correction.
The Ratio of minimum to maximum transmission is 0.9193.
The \l/2 correction factor is 0.0015.
;
_exptl_crystal_colour 'clear colourless'
_exptl_crystal_colour_lustre clear
_exptl_crystal_colour_primary colourless
_exptl_crystal_density_diffrn 1.331
_exptl_crystal_description block
_exptl_crystal_F_000 1676
_exptl_crystal_recrystallization_method 'Re-crystallisation from solvent: DCM/hexane'
_exptl_crystal_size_max 0.49
_exptl_crystal_size_mid 0.34
_exptl_crystal_size_min 0.2
_refine_diff_density_max 0.723
_refine_diff_density_min -0.404
_refine_diff_density_rms 0.075
_refine_ls_extinction_method none
_refine_ls_goodness_of_fit_ref 1.046
_refine_ls_hydrogen_treatment constr
_refine_ls_matrix_type full
_refine_ls_number_parameters 440
_refine_ls_number_reflns 10899
_refine_ls_number_restraints 0
_refine_ls_restrained_S_all 1.046
_refine_ls_R_factor_all 0.0472
_refine_ls_R_factor_gt 0.0371
_refine_ls_shift/su_max 0.003
_refine_ls_shift/su_mean 0.000
_refine_ls_structure_factor_coef Fsqd
_refine_ls_weighting_details 'w=1/[\s^2^(Fo^2^)+(0.0505P)^2^+1.5638P] where P=(Fo^2^+2Fc^2^)/3'
_refine_ls_weighting_scheme calc
_refine_ls_wR_factor_gt 0.0915
_refine_ls_wR_factor_ref 0.0970
_reflns_Friedel_coverage 0.000
_reflns_number_gt 9030
_reflns_number_total 10899
_reflns_threshold_expression 'I > 2\s(I)'
_cod_data_source_file c5dt03014e2.cif
_cod_data_source_block 5a
_cod_depositor_comments 'Adding full bibliography for 7036646--7036654.cif.'
_cod_database_code 7036653
_shelx_space_group_comment
;
The symmetry employed for this shelxl refinement is uniquely defined
by the following loop, which should always be used as a source of
symmetry information in preference to the above space-group names.
They are only intended as comments.
;
_olex2_refinement_description
;
1. Fixed Uiso
 At 1.2 times of:
  All C(H) groups, All C(H,H) groups
 At 1.5 times of:
  All C(H,H,H) groups
2. Others
 Fixed Uiso: P1A(0.03) P2A(0.03)
3.a Ternary CH refined with riding coordinates:
 C13(H13), C34(H34), C22(H22), C37(H37), C10(H10), C25(H25)
3.b Secondary CH2 refined with riding coordinates:
 C38(H38A,H38B)
3.c Aromatic/amide H refined with riding coordinates:
 C2(H2), C35(H35), C7(H7), C36(H36), C32(H32), C19(H19), C20(H20), C6(H6),
 C33(H33), C29(H29), C18(H18), C30(H30), C31(H31), C8(H8), C3(H3)
3.d Idealised Me refined as rotating group:
 C23(H23A,H23B,H23C), C14(H14A,H14B,H14C), C24(H24A,H24B,H24C), C15(H15A,H15B,
 H15C), C26(H26A,H26B,H26C), C27(H27A,H27B,H27C), C12(H12A,H12B,H12C), C11(H11A,
 H11B,H11C)
;
_shelx_shelxl_version_number 2014/7
_olex2_submission_original_sample_id AB120_2_1
_olex2_submission_special_instructions 'No special instructions were received'

loop_
_space_group_symop_operation_xyz
'x, y, z'
'-x, y+1/2, -z+1/2'
'-x, -y, -z'
'x, -y-1/2, z-1/2'

loop_
_atom_site_label
_atom_site_type_symbol
_atom_site_fract_x
_atom_site_fract_y
_atom_site_fract_z
_atom_site_U_iso_or_equiv
_atom_site_adp_type
_atom_site_occupancy
_atom_site_site_symmetry_order
_atom_site_calc_flag
_atom_site_refinement_flags_posn
_atom_site_disorder_assembly
_atom_site_disorder_group
Ga1 Ga 0.12998(2) 0.43149(2) 0.65784(2) 0.02037(6) Uani 1 1 d . . .
P1 P 0.56146(4) 0.13905(3) 0.42556(2) 0.02043(9) Uani 1 1 d . A 1
P2 P 0.49553(5) 0.08710(3) 0.33796(2) 0.02439(10) Uani 1 1 d . A 1
Cl3 Cl 0.06212(5) 0.49111(3) 0.57623(2) 0.03061(10) Uani 1 1 d . . .
Cl4 Cl 0.33993(4) 0.41607(3) 0.67176(2) 0.03308(11) Uani 1 1 d . . .
Cl2 Cl 0.08761(5) 0.51086(3) 0.72484(2) 0.03210(11) Uani 1 1 d . . .
Cl1 Cl 0.03575(6) 0.31491(3) 0.65998(2) 0.04013(13) Uani 1 1 d . . .
C1 C 0.60640(16) 0.24096(10) 0.40283(7) 0.0181(3) Uani 1 1 d . . .
N2 N 0.72127(13) 0.25185(8) 0.38672(6) 0.0184(3) Uani 1 1 d . . .
N1 N 0.55676(14) 0.31629(8) 0.40657(6) 0.0189(3) Uani 1 1 d . . .
C13 C 0.31205(18) 0.35708(11) 0.32800(8) 0.0279(4) Uani 1 1 d . . .
H13 H 0.3813 0.3216 0.3177 0.033 Uiso 1 1 calc R . .
C5 C 0.4648(2) 0.34454(11) 0.48981(8) 0.0292(4) Uani 1 1 d . . .
C2 C 0.64189(18) 0.37386(10) 0.39325(8) 0.0237(3) Uani 1 1 d . . .
H2 H 0.6303 0.4312 0.3930 0.028 Uiso 1 1 calc R . .
C21 C 0.89092(17) 0.15373(11) 0.42634(8) 0.0274(4) Uani 1 1 d . . .
C34 C 0.38853(18) 0.14727(11) 0.43670(9) 0.0289(4) Uani 1 1 d . A 1
H34 H 0.3740 0.1888 0.4654 0.035 Uiso 1 1 calc R A 1
C16 C 0.80980(16) 0.18723(10) 0.37808(8) 0.0211(3) Uani 1 1 d . . .
C28 C 0.56104(18) -0.01634(11) 0.34506(8) 0.0272(4) Uani 1 1 d . A 1
C35 C 0.3645(2) 0.05982(12) 0.45180(10) 0.0329(4) Uani 1 1 d . A 1
H35 H 0.3718 0.0388 0.4894 0.040 Uiso 1 1 calc R A 1
C17 C 0.81165(16) 0.16401(11) 0.32199(8) 0.0236(3) Uani 1 1 d . . .
C7 C 0.2391(2) 0.38495(13) 0.47634(11) 0.0420(6) Uani 1 1 d . . .
H7 H 0.1669 0.4006 0.4923 0.050 Uiso 1 1 calc R . .
C23 C 0.6760(2) 0.14773(12) 0.22201(8) 0.0307(4) Uani 1 1 d . . .
H23A H 0.7476 0.1263 0.2056 0.046 Uiso 1 1 calc GR . .
H23B H 0.6143 0.1765 0.1923 0.046 Uiso 1 1 calc GR . .
H23C H 0.6315 0.1026 0.2369 0.046 Uiso 1 1 calc GR . .
C22 C 0.73024(17) 0.20668(11) 0.27071(8) 0.0236(3) Uani 1 1 d . . .
H22 H 0.6550 0.2332 0.2833 0.028 Uiso 1 1 calc R . .
C4 C 0.44481(17) 0.33833(10) 0.43039(8) 0.0224(3) Uani 1 1 d . . .
C9 C 0.32705(18) 0.35645(10) 0.39262(8) 0.0256(4) Uani 1 1 d . . .
C36 C 0.33119(18) 0.01731(12) 0.40346(10) 0.0318(4) Uani 1 1 d . A 1
H36 H 0.3133 -0.0394 0.4014 0.038 Uiso 1 1 calc R A 1
C38 C 0.30119(18) 0.15479(12) 0.37815(9) 0.0322(4) Uani 1 1 d . A 1
H38A H 0.3279 0.2004 0.3560 0.039 Uiso 1 1 calc R A 1
H38B H 0.2088 0.1616 0.3806 0.039 Uiso 1 1 calc R A 1
C37 C 0.32611(18) 0.07213(12) 0.35296(9) 0.0298(4) Uani 1 1 d . A 1
H37 H 0.2592 0.0562 0.3186 0.036 Uiso 1 1 calc R A 1
C14 C 0.1793(2) 0.32629(13) 0.29560(10) 0.0392(5) Uani 1 1 d . . .
H14A H 0.1594 0.2741 0.3118 0.059 Uiso 1 1 calc GR . .
H14B H 0.1818 0.3191 0.2551 0.059 Uiso 1 1 calc GR . .
H14C H 0.1118 0.3661 0.2993 0.059 Uiso 1 1 calc GR . .
C32 C 0.5401(2) -0.15421(13) 0.30924(10) 0.0403(5) Uani 1 1 d . A 1
H32 H 0.4910 -0.1946 0.2858 0.048 Uiso 1 1 calc R A 1
C24 C 0.8102(2) 0.27340(13) 0.24894(9) 0.0331(4) Uani 1 1 d . . .
H24A H 0.8427 0.3117 0.2800 0.050 Uiso 1 1 calc GR . .
H24B H 0.7550 0.3025 0.2172 0.050 Uiso 1 1 calc GR . .
H24C H 0.8838 0.2486 0.2357 0.050 Uiso 1 1 calc GR . .
C19 C 0.97663(19) 0.06586(13) 0.36167(11) 0.0390(5) Uani 1 1 d . . .
H19 H 1.0331 0.0228 0.3560 0.047 Uiso 1 1 calc R . .
C20 C 0.97491(19) 0.09181(13) 0.41627(10) 0.0367(5) Uani 1 1 d . . .
H20 H 1.0319 0.0672 0.4477 0.044 Uiso 1 1 calc R . .
C10 C 0.5953(2) 0.33058(13) 0.52915(8) 0.0368(5) Uani 1 1 d . . .
H10 H 0.6599 0.3187 0.5046 0.044 Uiso 1 1 calc R . .
C25 C 0.8963(2) 0.18632(13) 0.48600(9) 0.0331(4) Uani 1 1 d . . .
H25 H 0.8135 0.2166 0.4857 0.040 Uiso 1 1 calc R . .
C6 C 0.3561(2) 0.36772(12) 0.51203(10) 0.0392(5) Uani 1 1 d . . .
H6 H 0.3636 0.3715 0.5523 0.047 Uiso 1 1 calc R . .
C15 C 0.3317(2) 0.44397(12) 0.30787(10) 0.0370(5) Uani 1 1 d . . .
H15A H 0.2678 0.4803 0.3196 0.055 Uiso 1 1 calc GR . .
H15B H 0.3202 0.4447 0.2661 0.055 Uiso 1 1 calc GR . .
H15C H 0.4197 0.4625 0.3251 0.055 Uiso 1 1 calc GR . .
C33 C 0.4908(2) -0.07576(13) 0.31006(9) 0.0353(4) Uani 1 1 d . A 1
H33 H 0.4089 -0.0626 0.2867 0.042 Uiso 1 1 calc R A 1
C29 C 0.6801(2) -0.03614(14) 0.37718(11) 0.0440(6) Uani 1 1 d . A 1
H29 H 0.7297 0.0039 0.4008 0.053 Uiso 1 1 calc R A 1
C26 C 1.0082(3) 0.24720(17) 0.50065(11) 0.0557(7) Uani 1 1 d . . .
H26A H 1.0906 0.2196 0.4998 0.084 Uiso 1 1 calc GR . .
H26B H 1.0109 0.2695 0.5390 0.084 Uiso 1 1 calc GR . .
H26C H 0.9948 0.2916 0.4726 0.084 Uiso 1 1 calc GR . .
C18 C 0.89725(19) 0.10172(13) 0.31482(10) 0.0338(4) Uani 1 1 d . . .
H18 H 0.9011 0.0837 0.2774 0.041 Uiso 1 1 calc R . .
C30 C 0.7289(2) -0.11456(15) 0.37546(13) 0.0563(7) Uani 1 1 d . A 1
H30 H 0.8120 -0.1275 0.3978 0.068 Uiso 1 1 calc R A 1
C27 C 0.9070(2) 0.11949(15) 0.53120(10) 0.0449(6) Uani 1 1 d . . .
H27A H 0.8355 0.0807 0.5200 0.067 Uiso 1 1 calc GR . .
H27B H 0.9022 0.1438 0.5682 0.067 Uiso 1 1 calc GR . .
H27C H 0.9903 0.0911 0.5344 0.067 Uiso 1 1 calc GR . .
C12 C 0.6411(3) 0.40740(15) 0.56391(10) 0.0516(6) Uani 1 1 d . . .
H12A H 0.6403 0.4536 0.5379 0.077 Uiso 1 1 calc GR . .
H12B H 0.7297 0.3990 0.5859 0.077 Uiso 1 1 calc GR . .
H12C H 0.5827 0.4186 0.5902 0.077 Uiso 1 1 calc GR . .
C31 C 0.6586(2) -0.17356(13) 0.34193(12) 0.0447(6) Uani 1 1 d . A 1
H31 H 0.6921 -0.2272 0.3415 0.054 Uiso 1 1 calc R A 1
C8 C 0.2247(2) 0.37991(12) 0.41782(10) 0.0359(5) Uani 1 1 d . . .
H8 H 0.1430 0.3928 0.3942 0.043 Uiso 1 1 calc R . .
C11 C 0.5945(3) 0.25799(15) 0.56892(10) 0.0550(7) Uani 1 1 d . . .
H11A H 0.5265 0.2657 0.5911 0.083 Uiso 1 1 calc GR . .
H11B H 0.6793 0.2536 0.5950 0.083 Uiso 1 1 calc GR . .
H11C H 0.5771 0.2081 0.5462 0.083 Uiso 1 1 calc GR . .
C3 C 0.74385(18) 0.33390(10) 0.38072(8) 0.0235(3) Uani 1 1 d . . .
H3 H 0.8177 0.3575 0.3698 0.028 Uiso 1 1 calc R . .
P1A P 0.4965(15) 0.1469(10) 0.3650(7) 0.030 Uiso 0.0334(15) 1 d . A 2
P2A P 0.5907(15) 0.0481(10) 0.4200(7) 0.030 Uiso 0.0331(15) 1 d . A 2

loop_
_atom_site_aniso_label
_atom_site_aniso_U_11
_atom_site_aniso_U_22
_atom_site_aniso_U_33
_atom_site_aniso_U_23
_atom_site_aniso_U_13
_atom_site_aniso_U_12
Ga1 0.01910(10) 0.02112(10) 0.02150(10) 0.00214(7) 0.00561(7) 0.00255(7)
P1 0.0204(2) 0.0182(2) 0.0224(2) 0.00145(16) 0.00360(16) -0.00208(16)
P2 0.0247(2) 0.0228(2) 0.0245(2) -0.00109(17) 0.00232(18) -0.00630(17)
Cl3 0.0352(2) 0.0340(2) 0.0218(2) 0.00451(17) 0.00370(17) 0.00749(19)
Cl4 0.0201(2) 0.0405(3) 0.0383(3) 0.0029(2) 0.00531(18) 0.00573(18)
Cl2 0.0397(3) 0.0314(2) 0.0263(2) -0.00149(18) 0.00935(19) 0.01018(19)
Cl1 0.0458(3) 0.0298(2) 0.0477(3) 0.0019(2) 0.0164(2) -0.0108(2)
C1 0.0178(7) 0.0183(7) 0.0181(7) 0.0004(6) 0.0035(6) 0.0005(6)
N2 0.0181(6) 0.0170(6) 0.0201(7) -0.0006(5) 0.0035(5) -0.0014(5)
N1 0.0221(7) 0.0172(6) 0.0188(6) -0.0002(5) 0.0074(5) 0.0003(5)
C13 0.0255(9) 0.0232(9) 0.0341(10) 0.0007(7) 0.0038(8) 0.0045(7)
C5 0.0444(11) 0.0206(8) 0.0272(9) -0.0026(7) 0.0179(8) -0.0064(8)
C2 0.0302(9) 0.0172(8) 0.0258(8) 0.0006(6) 0.0109(7) -0.0036(7)
C21 0.0166(8) 0.0264(9) 0.0365(10) 0.0033(7) -0.0009(7) -0.0039(7)
C34 0.0253(9) 0.0238(9) 0.0410(11) 0.0012(8) 0.0150(8) -0.0017(7)
C16 0.0138(7) 0.0194(8) 0.0302(9) -0.0010(6) 0.0047(6) -0.0004(6)
C28 0.0267(9) 0.0233(9) 0.0341(10) -0.0045(7) 0.0124(8) -0.0053(7)
C35 0.0302(10) 0.0285(10) 0.0441(12) 0.0085(8) 0.0171(9) -0.0032(8)
C17 0.0155(7) 0.0228(8) 0.0335(9) -0.0038(7) 0.0075(7) -0.0019(6)
C7 0.0418(12) 0.0300(10) 0.0655(15) -0.0124(10) 0.0378(12) -0.0068(9)
C23 0.0335(10) 0.0328(10) 0.0271(9) -0.0085(8) 0.0091(8) -0.0056(8)
C22 0.0227(8) 0.0247(8) 0.0251(8) -0.0046(7) 0.0088(7) -0.0017(7)
C4 0.0259(8) 0.0170(7) 0.0279(9) -0.0020(6) 0.0142(7) 0.0001(6)
C9 0.0249(9) 0.0175(8) 0.0368(10) -0.0024(7) 0.0126(8) -0.0004(6)
C36 0.0202(8) 0.0257(9) 0.0505(12) 0.0059(8) 0.0100(8) -0.0046(7)
C38 0.0212(9) 0.0254(9) 0.0506(12) 0.0049(8) 0.0089(8) -0.0017(7)
C37 0.0200(9) 0.0286(9) 0.0379(10) 0.0016(8) -0.0013(8) -0.0044(7)
C14 0.0305(11) 0.0316(10) 0.0505(13) 0.0016(9) -0.0037(9) 0.0053(8)
C32 0.0465(13) 0.0289(10) 0.0468(13) -0.0123(9) 0.0122(10) -0.0105(9)
C24 0.0346(10) 0.0323(10) 0.0357(10) -0.0047(8) 0.0150(9) -0.0087(8)
C19 0.0199(9) 0.0327(11) 0.0644(15) -0.0041(10) 0.0084(9) 0.0069(8)
C20 0.0178(9) 0.0333(10) 0.0556(13) 0.0089(10) -0.0011(9) 0.0036(7)
C10 0.0538(13) 0.0357(11) 0.0217(9) -0.0017(8) 0.0094(9) -0.0037(10)
C25 0.0281(10) 0.0370(11) 0.0299(10) 0.0068(8) -0.0041(8) -0.0069(8)
C6 0.0598(14) 0.0290(10) 0.0384(11) -0.0097(8) 0.0327(11) -0.0114(10)
C15 0.0428(12) 0.0275(10) 0.0401(12) 0.0054(8) 0.0071(9) 0.0017(9)
C33 0.0372(11) 0.0317(10) 0.0352(11) -0.0045(8) 0.0033(9) -0.0057(8)
C29 0.0307(11) 0.0321(11) 0.0637(15) -0.0169(10) -0.0038(10) -0.0002(9)
C26 0.0629(17) 0.0618(17) 0.0370(12) 0.0009(11) -0.0024(11) -0.0342(14)
C18 0.0220(9) 0.0329(10) 0.0495(12) -0.0093(9) 0.0140(9) 0.0015(8)
C30 0.0361(12) 0.0375(13) 0.086(2) -0.0100(13) -0.0084(13) 0.0077(10)
C27 0.0361(12) 0.0517(14) 0.0414(12) 0.0196(11) -0.0053(9) -0.0069(10)
C12 0.0726(18) 0.0418(13) 0.0364(12) -0.0002(10) 0.0020(12) -0.0186(12)
C31 0.0447(13) 0.0217(10) 0.0719(17) -0.0071(10) 0.0215(12) 0.0014(9)
C8 0.0288(10) 0.0263(9) 0.0574(13) -0.0061(9) 0.0203(9) 0.0007(8)
C11 0.091(2) 0.0363(12) 0.0310(11) 0.0009(9) -0.0033(12) -0.0106(13)
C3 0.0265(9) 0.0184(8) 0.0273(9) -0.0013(6) 0.0094(7) -0.0062(6)

loop_
_atom_type_symbol
_atom_type_description
_atom_type_scat_dispersion_real
_atom_type_scat_dispersion_imag
_atom_type_scat_source
C C 0.0033 0.0016 'International Tables Vol C Tables 4.2.6.8 and 6.1.1.4'
H H 0.0000 0.0000 'International Tables Vol C Tables 4.2.6.8 and 6.1.1.4'
Cl Cl 0.1484 0.1585 'International Tables Vol C Tables 4.2.6.8 and 6.1.1.4'
Ga Ga 0.2307 1.6083 'International Tables Vol C Tables 4.2.6.8 and 6.1.1.4'
N N 0.0061 0.0033 'International Tables Vol C Tables 4.2.6.8 and 6.1.1.4'
P P 0.1023 0.0942 'International Tables Vol C Tables 4.2.6.8 and 6.1.1.4'

loop_
_geom_angle_atom_site_label_1
_geom_angle_atom_site_label_2
_geom_angle_atom_site_label_3
_geom_angle
Cl3 Ga1 Cl4 109.12(2)
Cl3 Ga1 Cl2 108.10(2)
Cl4 Ga1 Cl2 108.00(2)
Cl1 Ga1 Cl3 110.68(2)
Cl1 Ga1 Cl4 110.34(2)
Cl1 Ga1 Cl2 110.51(2)
C1 P1 P2 96.89(5)
C1 P1 C34 106.60(8)
C34 P1 P2 92.01(7)
C28 P2 P1 103.24(7)
C28 P2 C37 102.19(8)
C37 P2 P1 89.82(7)
N2 C1 P1 119.94(12)
N2 C1 N1 106.02(14)
N2 C1 P1A 115.8(5)
N1 C1 P1 133.14(12)
N1 C1 P1A 122.3(5)
C1 N2 C16 125.29(14)
C1 N2 C3 109.94(14)
C3 N2 C16 124.76(14)
C1 N1 C2 109.57(14)
C1 N1 C4 127.40(14)
C2 N1 C4 122.17(14)
C9 C13 H13 108.3
C9 C13 C14 113.93(17)
C9 C13 C15 109.39(16)
C14 C13 H13 108.3
C15 C13 H13 108.3
C15 C13 C14 108.35(16)
C4 C5 C10 123.41(17)
C4 C5 C6 115.9(2)
C6 C5 C10 120.61(18)
N1 C2 H2 126.3
C3 C2 N1 107.42(15)
C3 C2 H2 126.3
C16 C21 C25 122.46(17)
C20 C21 C16 116.37(18)
C20 C21 C25 121.01(18)
P1 C34 H34 115.4
C35 C34 P1 100.19(12)
C35 C34 H34 115.4
C38 C34 P1 107.14(13)
C38 C34 H34 115.4
C38 C34 C35 101.44(16)
C21 C16 N2 118.06(16)
C17 C16 N2 118.01(15)
C17 C16 C21 123.90(16)
C33 C28 P2 116.86(16)
C29 C28 P2 123.88(15)
C29 C28 C33 118.80(19)
C34 C35 H35 125.7
C36 C35 C34 108.52(18)
C36 C35 H35 125.7
C16 C17 C22 122.22(15)
C18 C17 C16 116.92(18)
C18 C17 C22 120.79(17)
C6 C7 H7 119.5
C6 C7 C8 121.10(19)
C8 C7 H7 119.5
H23A C23 H23B 109.5
H23A C23 H23C 109.5
H23B C23 H23C 109.5
C22 C23 H23A 109.5
C22 C23 H23B 109.5
C22 C23 H23C 109.5
C17 C22 C23 112.50(15)
C17 C22 H22 108.0
C17 C22 C24 110.30(15)
C23 C22 H22 108.0
C23 C22 C24 109.82(15)
C24 C22 H22 108.0
C5 C4 N1 116.75(17)
C5 C4 C9 124.62(17)
C9 C4 N1 118.53(15)
C4 C9 C13 123.32(16)
C8 C9 C13 120.58(18)
C8 C9 C4 115.95(18)
C35 C36 H36 125.0
C35 C36 C37 110.02(17)
C37 C36 H36 125.0
C34 C38 H38A 111.8
C34 C38 H38B 111.8
C34 C38 C37 99.84(15)
H38A C38 H38B 109.5
C37 C38 H38A 111.8
C37 C38 H38B 111.8
P2 C37 H37 114.0
C36 C37 P2 110.36(13)
C36 C37 C38 101.44(17)
C36 C37 H37 114.0
C38 C37 P2 101.58(12)
C38 C37 H37 114.0
C13 C14 H14A 109.5
C13 C14 H14B 109.5
C13 C14 H14C 109.5
H14A C14 H14B 109.5
H14A C14 H14C 109.5
H14B C14 H14C 109.5
C33 C32 H32 119.8
C31 C32 H32 119.8
C31 C32 C33 120.4(2)
C22 C24 H24A 109.5
C22 C24 H24B 109.5
C22 C24 H24C 109.5
H24A C24 H24B 109.5
H24A C24 H24C 109.5
H24B C24 H24C 109.5
C20 C19 H19 119.6
C20 C19 C18 120.85(19)
C18 C19 H19 119.6
C21 C20 H20 119.4
C19 C20 C21 121.23(19)
C19 C20 H20 119.4
C5 C10 H10 107.6
C5 C10 C12 110.87(19)
C5 C10 C11 112.7(2)
C12 C10 H10 107.6
C11 C10 H10 107.6
C11 C10 C12 110.32(18)
C21 C25 H25 107.6
C21 C25 C26 109.11(18)
C21 C25 C27 113.23(18)
C26 C25 H25 107.6
C27 C25 H25 107.6
C27 C25 C26 111.45(18)
C5 C6 H6 119.5
C7 C6 C5 120.9(2)
C7 C6 H6 119.5
C13 C15 H15A 109.5
C13 C15 H15B 109.5
C13 C15 H15C 109.5
H15A C15 H15B 109.5
H15A C15 H15C 109.5
H15B C15 H15C 109.5
C28 C33 H33 119.9
C32 C33 C28 120.3(2)
C32 C33 H33 119.9
C28 C29 H29 119.8
C28 C29 C30 120.3(2)
C30 C29 H29 119.8
C25 C26 H26A 109.5
C25 C26 H26B 109.5
C25 C26 H26C 109.5
H26A C26 H26B 109.5
H26A C26 H26C 109.5
H26B C26 H26C 109.5
C17 C18 H18 119.7
C19 C18 C17 120.7(2)
C19 C18 H18 119.7
C29 C30 H30 119.5
C31 C30 C29 120.9(2)
C31 C30 H30 119.5
C25 C27 H27A 109.5
C25 C27 H27B 109.5
C25 C27 H27C 109.5
H27A C27 H27B 109.5
H27A C27 H27C 109.5
H27B C27 H27C 109.5
C10 C12 H12A 109.5
C10 C12 H12B 109.5
C10 C12 H12C 109.5
H12A C12 H12B 109.5
H12A C12 H12C 109.5
H12B C12 H12C 109.5
C32 C31 C30 119.2(2)
C32 C31 H31 120.4
C30 C31 H31 120.4
C7 C8 C9 121.4(2)
C7 C8 H8 119.3
C9 C8 H8 119.3
C10 C11 H11A 109.5
C10 C11 H11B 109.5
C10 C11 H11C 109.5
H11A C11 H11B 109.5
H11A C11 H11C 109.5
H11B C11 H11C 109.5
N2 C3 H3 126.5
C2 C3 N2 107.05(15)
C2 C3 H3 126.5
C1 P1A P2A 98.7(8)

loop_
_geom_bond_atom_site_label_1
_geom_bond_atom_site_label_2
_geom_bond_distance
Ga1 Cl3 2.1676(5)
Ga1 Cl4 2.1756(5)
Ga1 Cl2 2.1782(5)
Ga1 Cl1 2.1604(5)
P1 P2 2.2343(6)
P1 C1 1.8501(17)
P1 C34 1.8920(19)
P2 C28 1.828(2)
P2 C37 1.900(2)
C1 N2 1.350(2)
C1 N1 1.352(2)
C1 P1A 2.027(16)
N2 C16 1.453(2)
N2 C3 1.381(2)
N1 C2 1.382(2)
N1 C4 1.451(2)
C13 H13 1.0000
C13 C9 1.518(3)
C13 C14 1.536(3)
C13 C15 1.533(3)
C5 C4 1.395(3)
C5 C10 1.513(3)
C5 C6 1.405(3)
C2 H2 0.9500
C2 C3 1.340(3)
C21 C16 1.399(2)
C21 C20 1.398(3)
C21 C25 1.512(3)
C34 H34 1.0000
C34 C35 1.515(3)
C34 C38 1.513(3)
C16 C17 1.396(2)
C28 C33 1.394(3)
C28 C29 1.366(3)
C35 H35 0.9500
C35 C36 1.333(3)
C17 C22 1.515(3)
C17 C18 1.395(3)
C7 H7 0.9500
C7 C6 1.375(4)
C7 C8 1.377(3)
C23 H23A 0.9800
C23 H23B 0.9800
C23 H23C 0.9800
C23 C22 1.531(2)
C22 H22 1.0000
C22 C24 1.534(3)
C4 C9 1.406(3)
C9 C8 1.388(3)
C36 H36 0.9500
C36 C37 1.497(3)
C38 H38A 0.9900
C38 H38B 0.9900
C38 C37 1.529(3)
C37 H37 1.0000
C14 H14A 0.9800
C14 H14B 0.9800
C14 H14C 0.9800
C32 H32 0.9500
C32 C33 1.390(3)
C32 C31 1.365(3)
C24 H24A 0.9800
C24 H24B 0.9800
C24 H24C 0.9800
C19 H19 0.9500
C19 C20 1.375(3)
C19 C18 1.383(3)
C20 H20 0.9500
C10 H10 1.0000
C10 C12 1.533(3)
C10 C11 1.525(3)
C25 H25 1.0000
C25 C26 1.528(3)
C25 C27 1.527(3)
C6 H6 0.9500
C15 H15A 0.9800
C15 H15B 0.9800
C15 H15C 0.9800
C33 H33 0.9500
C29 H29 0.9500
C29 C30 1.390(3)
C26 H26A 0.9800
C26 H26B 0.9800
C26 H26C 0.9800
C18 H18 0.9500
C30 H30 0.9500
C30 C31 1.373(3)
C27 H27A 0.9800
C27 H27B 0.9800
C27 H27C 0.9800
C12 H12A 0.9800
C12 H12B 0.9800
C12 H12C 0.9800
C31 H31 0.9500
C8 H8 0.9500
C11 H11A 0.9800
C11 H11B 0.9800
C11 H11C 0.9800
C3 H3 0.9500
P1A P2A 2.19(2)

loop_
_geom_torsion_atom_site_label_1
_geom_torsion_atom_site_label_2
_geom_torsion_atom_site_label_3
_geom_torsion_atom_site_label_4
_geom_torsion
P1 P2 C28 C33 149.77(15)
P1 P2 C28 C29 -38.1(2)
P1 P2 C37 C36 -59.45(14)
P1 P2 C37 C38 47.53(12)
P1 C1 N2 C16 8.6(2)
P1 C1 N2 C3 -170.16(12)
P1 C1 N1 C2 168.15(14)
P1 C1 N1 C4 -1.3(3)
P1 C34 C35 C36 -82.30(17)
P1 C34 C38 C37 63.87(15)
P2 P1 C1 N2 -79.89(13)
P2 P1 C1 N1 112.64(16)
P2 P1 C34 C35 79.43(13)
P2 P1 C34 C38 -26.02(12)
P2 C28 C33 C32 174.27(17)
P2 C28 C29 C30 -173.0(2)
C1 P1 C34 C35 177.22(13)
C1 P1 C34 C38 71.78(14)
C1 N2 C16 C21 -79.7(2)
C1 N2 C16 C17 102.25(19)
C1 N2 C3 C2 0.0(2)
C1 N1 C2 C3 0.6(2)
C1 N1 C4 C5 80.3(2)
C1 N1 C4 C9 -103.4(2)
N2 C1 N1 C2 -0.57(18)
N2 C1 N1 C4 -170.04(15)
N2 C16 C17 C22 3.2(2)
N2 C16 C17 C18 -179.86(15)
N1 C1 N2 C16 179.14(14)
N1 C1 N2 C3 0.36(18)
N1 C2 C3 N2 -0.3(2)
N1 C4 C9 C13 -2.2(2)
N1 C4 C9 C8 -177.81(16)
C13 C9 C8 C7 -175.61(18)
C5 C4 C9 C13 173.80(17)
C5 C4 C9 C8 -1.8(3)
C2 N1 C4 C5 -88.0(2)
C2 N1 C4 C9 88.4(2)
C21 C16 C17 C22 -174.75(16)
C21 C16 C17 C18 2.2(3)
C34 P1 C1 N2 -174.07(13)
C34 P1 C1 N1 18.46(19)
C34 C35 C36 C37 -1.8(2)
C34 C38 C37 P2 -74.10(14)
C34 C38 C37 C36 39.72(17)
C16 N2 C3 C2 -178.81(15)
C16 C21 C20 C19 0.0(3)
C16 C21 C25 C26 -94.8(2)
C16 C21 C25 C27 140.48(19)
C16 C17 C22 C23 -142.68(17)
C16 C17 C22 C24 94.33(19)
C16 C17 C18 C19 -0.5(3)
C28 P2 C37 C36 44.06(16)
C28 P2 C37 C38 151.04(13)
C28 C29 C30 C31 -0.4(5)
C35 C34 C38 C37 -40.69(17)
C35 C36 C37 P2 82.54(19)
C35 C36 C37 C38 -24.5(2)
C22 C17 C18 C19 176.46(18)
C4 N1 C2 C3 170.70(16)
C4 C5 C10 C12 119.2(2)
C4 C5 C10 C11 -116.6(2)
C4 C5 C6 C7 -1.6(3)
C4 C9 C8 C7 0.1(3)
C38 C34 C35 C36 27.7(2)
C37 P2 C28 C33 57.05(17)
C37 P2 C28 C29 -130.8(2)
C14 C13 C9 C4 144.29(17)
C14 C13 C9 C8 -40.3(2)
C20 C21 C16 N2 -179.88(16)
C20 C21 C16 C17 -1.9(3)
C20 C21 C25 C26 80.4(2)
C20 C21 C25 C27 -44.4(3)
C20 C19 C18 C17 -1.3(3)
C10 C5 C4 N1 0.7(3)
C10 C5 C4 C9 -175.35(18)
C10 C5 C6 C7 176.31(19)
C25 C21 C16 N2 -4.5(2)
C25 C21 C16 C17 173.43(17)
C25 C21 C20 C19 -175.44(19)
C6 C5 C4 N1 178.62(15)
C6 C5 C4 C9 2.5(3)
C6 C5 C10 C12 -58.6(3)
C6 C5 C10 C11 65.6(3)
C6 C7 C8 C9 0.7(3)
C15 C13 C9 C4 -94.3(2)
C15 C13 C9 C8 81.1(2)
C33 C28 C29 C30 -1.0(4)
C33 C32 C31 C30 -0.3(4)
C29 C28 C33 C32 1.7(3)
C29 C30 C31 C32 1.0(4)
C18 C17 C22 C23 40.5(2)
C18 C17 C22 C24 -82.5(2)
C18 C19 C20 C21 1.6(3)
C31 C32 C33 C28 -1.1(3)
C8 C7 C6 C5 0.1(3)
C3 N2 C16 C21 98.9(2)
C3 N2 C16 C17 -79.1(2)
P1A C1 N2 C16 -41.7(5)
P1A C1 N2 C3 139.5(5)
P1A C1 N1 C2 -136.4(5)
P1A C1 N1 C4 54.2(6)
